data_2013021
loop_
_publ_author_name
'Britton, Doyle'

_publ_section_title
;
 <i>o</i>- and <i>m</i>-Benzenedicarbaldehyde
;
_journal_issue 11
_journal_name_full 'Acta Crystallographica Section C'
_journal_page_first o637
_journal_page_last o639
_journal_paper_doi 10.1107/S0108270102015597
_journal_volume 58
_journal_year 2002
_chemical_formula_moiety 'C8 H6 O2'
_chemical_formula_sum 'C8 H6 O2'
_chemical_formula_weight 134.13
_chemical_melting_point 329.5(15)
_chemical_name_common phthalaldehyde
_chemical_name_systematic
;
benzene-1,2-dicarbaldehyde
;
_space_group_IT_number 33
_symmetry_cell_setting orthorhombic
_symmetry_space_group_name_Hall 'P 2c -2n'
_symmetry_space_group_name_H-M 'P n a 21'
_atom_sites_solution_hydrogens geom
_atom_sites_solution_primary direct
_atom_sites_solution_secondary difmap
_audit_creation_method 'SHELXTL plus manual additions'
_cell_angle_alpha 90
_cell_angle_beta 90
_cell_angle_gamma 90
_cell_formula_units_Z 4
_cell_length_a 7.282(2)
_cell_length_b 13.140(3)
_cell_length_c 6.760(2)
_cell_measurement_reflns_used 2907
_cell_measurement_temperature 174(2)
_cell_measurement_theta_max 26.8
_cell_measurement_theta_min 3.1
_cell_volume 646.8(3)
_computing_cell_refinement 'SAINT (Siemens, 1995)'
_computing_data_collection 'SMART (Siemens, 1995)'
_computing_data_reduction SAINT
_computing_molecular_graphics SHELXTL
_computing_publication_material SHELXTL
_computing_structure_refinement SHELXTL
_computing_structure_solution 'SHELXTL (Sheldrick, 1997)'
_diffrn_ambient_temperature 174(2)
_diffrn_measured_fraction_theta_full 1.000
_diffrn_measured_fraction_theta_max 1.000
_diffrn_measurement_device_type 'Siemens SMART area-detector'
_diffrn_measurement_method \w
_diffrn_radiation_monochromator graphite
_diffrn_radiation_source 'fine-focus sealed tube'
_diffrn_radiation_type MoK\a
_diffrn_radiation_wavelength 0.71073
_diffrn_reflns_av_R_equivalents 0.032
_diffrn_reflns_av_sigmaI/netI 0.018
_diffrn_reflns_limit_h_max 9
_diffrn_reflns_limit_h_min -9
_diffrn_reflns_limit_k_max 17
_diffrn_reflns_limit_k_min -17
_diffrn_reflns_limit_l_max 8
_diffrn_reflns_limit_l_min -8
_diffrn_reflns_number 7182
_diffrn_reflns_theta_full 27.47
_diffrn_reflns_theta_max 27.47
_diffrn_reflns_theta_min 3.1
_diffrn_standards_decay_% <1
_diffrn_standards_number 0
_exptl_absorpt_coefficient_mu 0.099
_exptl_absorpt_correction_T_max 0.99
_exptl_absorpt_correction_T_min 0.97
_exptl_absorpt_correction_type multi-scan
_exptl_absorpt_process_details '(SADABS; Sheldrick, 1996; Blessing, 1995)'
_exptl_crystal_colour colorless
_exptl_crystal_density_diffrn 1.377
_exptl_crystal_density_meas ?
_exptl_crystal_density_method 'not measured'
_exptl_crystal_description 'irregular prism'
_exptl_crystal_F_000 280
_exptl_crystal_size_max 0.5
_exptl_crystal_size_mid 0.2
_exptl_crystal_size_min 0.1
_refine_diff_density_max 0.19
_refine_diff_density_min -0.16
_refine_ls_extinction_expression Fc^*^=kFc[1+0.001xFc^2^\l^3^/sin(2\q)]^-1/4^
_refine_ls_extinction_method none
_refine_ls_goodness_of_fit_ref 1.05
_refine_ls_hydrogen_treatment constr
_refine_ls_matrix_type full
_refine_ls_number_parameters 91
_refine_ls_number_reflns 802
_refine_ls_number_restraints 1
_refine_ls_restrained_S_all 1.05
_refine_ls_R_factor_all 0.030
_refine_ls_R_factor_gt 0.027
_refine_ls_shift/su_max 0.004
_refine_ls_shift/su_mean 0.001
_refine_ls_structure_factor_coef Fsqd
_refine_ls_weighting_details 'calc w = 1/[\s^2^(Fo^2^)+(0.051P)^2^+0.045P] where P=(Fo^2^+2Fc^2^)/3'
_refine_ls_weighting_scheme calc
_refine_ls_wR_factor_gt 0.077
_refine_ls_wR_factor_ref 0.078
_reflns_number_gt 752
_reflns_number_total 802
_reflns_threshold_expression I>2\s(I)
_cod_data_source_file fr1394.cif
_cod_data_source_block I
_cod_depositor_comments
;
The following automatic conversions were performed:

'_chemical_melting_point' value '328-331' was changed to '329.5(15)'
- the average value was taken and precision was estimated.

Automatic conversion script
Id: cif_fix_values 1646 2011-03-28 12:23:43Z adriana 

The following automatic conversions were performed:

'_chemical_melting_point' value '328-331' was changed to '329.5(15)'
- the average value was taken and precision was estimated.

Automatic conversion script
Id: cif_fix_values 1715 2011-07-08 13:25:40Z adriana 

The following automatic conversions were performed:

'_exptl_crystal_density_meas' value 'not measured' was changed to '?'
- the value is perceived as not measured.

Automatic conversion script
Id: cif_fix_values 3008 2015-01-20 13:52:24Z robertas 
;
_cod_database_code 2013021

loop_
_symmetry_equiv_pos_as_xyz
'x, y, z'
'-x, -y, z+1/2'
'x+1/2, -y+1/2, z'
'-x+1/2, y+1/2, z+1/2'

loop_
_atom_site_label
_atom_site_fract_x
_atom_site_fract_y
_atom_site_fract_z
_atom_site_U_iso_or_equiv
_atom_site_adp_type
_atom_site_calc_flag
_atom_site_refinement_flags
_atom_site_occupancy
_atom_site_disorder_assembly
_atom_site_disorder_group
_atom_site_type_symbol
O1 0.13957(18) 0.52733(9) 0.3704(3) 0.0512(4) Uani d . 1 . . O
O2 0.28771(18) 0.66817(10) -0.1058(2) 0.0481(4) Uani d . 1 . . O
C7 0.0869(2) 0.60272(13) 0.4565(3) 0.0384(4) Uani d . 1 . . C
H1 0.0266 0.5929 0.5796 0.046 Uiso calc R 1 . . H
C8 0.1907(2) 0.65608(12) 0.0352(3) 0.0373(4) Uani d . 1 . . C
H2 0.1257 0.5937 0.0464 0.045 Uiso calc R 1 . . H
C1 0.10846(18) 0.70859(11) 0.3865(3) 0.0294(3) Uani d . 1 . . C
C2 0.16637(19) 0.73320(11) 0.1939(2) 0.0287(3) Uani d . 1 . . C
C3 0.1924(2) 0.83533(12) 0.1442(3) 0.0345(4) Uani d . 1 . . C
H3 0.2302 0.8530 0.0142 0.041 Uiso calc R 1 . . H
C4 0.1634(2) 0.91086(13) 0.2830(3) 0.0401(4) Uani d . 1 . . C
H4 0.1838 0.9800 0.2485 0.048 Uiso calc R 1 . . H
C5 0.1047(2) 0.88642(13) 0.4721(3) 0.0423(5) Uani d . 1 . . C
H5 0.0839 0.9387 0.5666 0.051 Uiso calc R 1 . . H
C6 0.0764(2) 0.78546(13) 0.5229(3) 0.0373(4) Uani d . 1 . . C
H6 0.0347 0.7688 0.6521 0.045 Uiso calc R 1 . . H

loop_
_atom_site_aniso_label
_atom_site_aniso_U_11
_atom_site_aniso_U_22
_atom_site_aniso_U_33
_atom_site_aniso_U_12
_atom_site_aniso_U_13
_atom_site_aniso_U_23
O1 0.0605(7) 0.0325(6) 0.0605(9) 0.0011(5) -0.0066(8) 0.0079(7)
O2 0.0584(7) 0.0524(8) 0.0336(6) -0.0010(6) 0.0068(6) -0.0028(7)
C7 0.0364(8) 0.0404(8) 0.0384(9) -0.0059(7) -0.0049(7) 0.0109(7)
C8 0.0458(9) 0.0319(8) 0.0343(9) -0.0042(6) -0.0018(8) -0.0005(7)
C1 0.0250(6) 0.0324(7) 0.0306(7) -0.0019(5) -0.0025(6) 0.0031(7)
C2 0.0252(7) 0.0286(7) 0.0323(8) -0.0019(5) -0.0035(6) 0.0016(6)
C3 0.0317(7) 0.0337(8) 0.0382(9) -0.0032(6) -0.0046(7) 0.0080(7)
C4 0.0377(9) 0.0260(7) 0.0567(11) 0.0010(6) -0.0080(8) 0.0015(8)
C5 0.0382(9) 0.0378(9) 0.0510(11) 0.0065(7) -0.0018(8) -0.0151(9)
C6 0.0321(7) 0.0460(9) 0.0337(8) 0.0013(7) -0.0001(7) -0.0020(8)

loop_
_atom_type_symbol
_atom_type_description
_atom_type_scat_dispersion_real
_atom_type_scat_dispersion_imag
_atom_type_scat_source
C C 0.0033 0.0016 'International Tables Vol C Tables 4.2.6.8 and 6.1.1.4'
H H 0.0000 0.0000 'International Tables Vol C Tables 4.2.6.8 and 6.1.1.4'
O O 0.0106 0.0060 'International Tables Vol C Tables 4.2.6.8 and 6.1.1.4'

loop_
_geom_angle_atom_site_label_1
_geom_angle_atom_site_label_2
_geom_angle_atom_site_label_3
_geom_angle
O1 C7 C1 125.64(18)
O1 C7 H1 117.2
C1 C7 H1 117.2
O2 C8 C2 123.70(14)
O2 C8 H2 118.2
C2 C8 H2 118.2
C6 C1 C2 119.88(13)
C6 C1 C7 117.07(16)
C2 C1 C7 122.99(15)
C3 C2 C1 118.97(15)
C3 C2 C8 117.76(16)
C1 C2 C8 123.17(14)
C4 C3 C2 120.42(18)
C4 C3 H3 119.8
C2 C3 H3 119.8
C3 C4 C5 120.46(16)
C3 C4 H4 119.8
C5 C4 H4 119.8
C6 C5 C4 119.75(18)
C6 C5 H5 120.1
C4 C5 H5 120.1
C5 C6 C1 120.49(17)
C5 C6 H6 119.8
C1 C6 H6 119.8

loop_
_geom_bond_atom_site_label_1
_geom_bond_atom_site_label_2
_geom_bond_site_symmetry_2
_geom_bond_distance
_geom_bond_publ_flag
O1 C7 . 1.211(2) ?
O2 C8 . 1.197(2) ?
C7 C1 . 1.478(2) ?
C7 H1 . 0.9500 ?
C8 C2 . 1.486(2) ?
C8 H2 . 0.9500 ?
C1 C6 . 1.387(2) ?
C1 C2 . 1.407(2) ?
C2 C3 . 1.396(2) ?
C3 C4 . 1.382(3) ?
C3 H3 . 0.9500 ?
C4 C5 . 1.386(3) ?
C4 H4 . 0.9500 ?
C5 C6 . 1.386(3) ?
C5 H5 . 0.9500 ?
C6 H6 . 0.9500 ?

loop_
_geom_torsion_atom_site_label_1
_geom_torsion_atom_site_label_2
_geom_torsion_atom_site_label_3
_geom_torsion_atom_site_label_4
_geom_torsion
O1 C7 C1 C6 -166.24(17)
O1 C7 C1 C2 11.0(3)
C6 C1 C2 C3 0.7(2)
C7 C1 C2 C3 -176.57(14)
C6 C1 C2 C8 -175.48(14)
C7 C1 C2 C8 7.3(2)
O2 C8 C2 C3 26.8(2)
O2 C8 C2 C1 -157.06(16)
C1 C2 C3 C4 0.6(2)
C8 C2 C3 C4 176.99(14)
C2 C3 C4 C5 -1.3(2)
C3 C4 C5 C6 0.5(3)
C4 C5 C6 C1 0.8(3)
C2 C1 C6 C5 -1.4(2)
C7 C1 C6 C5 176.01(15)

loop_
_cod_related_entry_id
_cod_related_entry_database
_cod_related_entry_code
1 ChemSpider 4642
